data_4318435
loop_
_publ_author_name
'Eva Hevia'
'Julio P\'erez'
'V\'ictor Riera'
'Daniel Miguel'
'Scott Kassel'
'Arnold Rheinghold'

_publ_contact_author
;
     JULIO PEREZ
     Departamento de Quimica Organica e Inorganica/IUQOEM-Facultad de Qu\'imica
     Universidad de Oviedo
     C/ Julian Claveria s/n
     33006 Oviedo  (ASTURIAS)
     SPAIN
;
_publ_contact_author_email japm@sauron.quimica.uniovi.es
_publ_contact_author_fax +34-85-103446
_publ_contact_author_phone +34-85-102985
_publ_section_title
;
 New Synthetic Routes to Cationic Rhenium Tricarbonyl Bipyridine Complexes
 with Labile Ligands
;
_journal_name_full 'Inorganic Chemistry'
_journal_page_first 4673
_journal_page_last 4679
_journal_paper_doi 10.1021/ic020174c
_journal_volume 41
_journal_year 2002
_chemical_formula_sum 'C49 H28 B F24 N2 O4 Re'
_chemical_formula_weight 1361.74
_chemical_name_systematic
;
 ?
;
_space_group_IT_number 33
_symmetry_cell_setting orthorhombic
_symmetry_space_group_name_Hall 'P 2c -2n'
_symmetry_space_group_name_H-M 'P n a 21'
_atom_sites_solution_hydrogens geom
_atom_sites_solution_primary direct
_atom_sites_solution_secondary difmap
_audit_creation_method SHELXL-97
_cell_angle_alpha 90.00
_cell_angle_beta 90.00
_cell_angle_gamma 90.00
_cell_formula_units_Z 4
_cell_length_a 16.849(4)
_cell_length_b 16.734(4)
_cell_length_c 18.467(5)
_cell_measurement_temperature 299(2)
_cell_volume 5207(2)
_computing_cell_refinement 'Bruker SMART'
_computing_data_collection 'Bruker SMART'
_computing_data_reduction 'Bruker SHELXTL'
_computing_molecular_graphics 'Bruker SHELXTL'
_computing_publication_material 'Bruker SHELXTL'
_computing_structure_refinement 'SHELXL-97 (Sheldrick, 1997)'
_computing_structure_solution 'SHELXS-97 (Sheldrick, 1990)'
_diffrn_ambient_temperature 299(2)
_diffrn_measured_fraction_theta_full 0.997
_diffrn_measured_fraction_theta_max 0.997
_diffrn_measurement_device_type 'CCD area detector'
_diffrn_measurement_method 'phi and omega scans'
_diffrn_radiation_monochromator graphite
_diffrn_radiation_source 'fine-focus sealed tube'
_diffrn_radiation_type MoK\a
_diffrn_radiation_wavelength 0.71073
_diffrn_reflns_av_R_equivalents 0.0526
_diffrn_reflns_av_sigmaI/netI 0.0459
_diffrn_reflns_limit_h_max 18
_diffrn_reflns_limit_h_min -18
_diffrn_reflns_limit_k_max 18
_diffrn_reflns_limit_k_min -18
_diffrn_reflns_limit_l_max 20
_diffrn_reflns_limit_l_min -20
_diffrn_reflns_number 32702
_diffrn_reflns_theta_full 23.29
_diffrn_reflns_theta_max 23.29
_diffrn_reflns_theta_min 1.64
_exptl_absorpt_coefficient_mu 2.466
_exptl_absorpt_correction_T_max 1.000000
_exptl_absorpt_correction_T_min 0.769985
_exptl_absorpt_correction_type SADABS
_exptl_crystal_colour yellow
_exptl_crystal_density_diffrn 1.737
_exptl_crystal_density_method 'not measured'
_exptl_crystal_description octahedron
_exptl_crystal_F_000 2656
_exptl_crystal_size_max 0.08
_exptl_crystal_size_mid 0.11
_exptl_crystal_size_min 0.11
_refine_diff_density_max 0.866
_refine_diff_density_min -0.327
_refine_diff_density_rms 0.068
_refine_ls_abs_structure_details 'Flack H D (1983), Acta Cryst. A39, 876-881'
_refine_ls_abs_structure_Flack -0.006(8)
_refine_ls_extinction_method none
_refine_ls_goodness_of_fit_ref 1.029
_refine_ls_hydrogen_treatment mixed
_refine_ls_matrix_type full
_refine_ls_number_parameters 731
_refine_ls_number_reflns 7496
_refine_ls_number_restraints 1
_refine_ls_restrained_S_all 1.029
_refine_ls_R_factor_all 0.0508
_refine_ls_R_factor_gt 0.0366
_refine_ls_shift/su_max 0.039
_refine_ls_shift/su_mean 0.002
_refine_ls_structure_factor_coef Fsqd
_refine_ls_weighting_details 'calc w=1/[\s^2^(Fo^2^)+(0.0425P)^2^+0.0000P] where P=(Fo^2^+2Fc^2^)/3'
_refine_ls_weighting_scheme calc
_refine_ls_wR_factor_gt 0.0803
_refine_ls_wR_factor_ref 0.0845
_reflns_number_gt 5854
_reflns_number_total 7496
_reflns_threshold_expression >2sigma(I)
_cod_data_source_file ic020174c_1.cif
_cod_data_source_block Compound_9_(thfa1)
_cod_depositor_comments
;
The following automatic conversions were performed:

'_symmetry_cell_setting' value 'Orthorhombic' changed to
'orthorhombic' according to the built-in table from CIF Core
dictionary named 'cif_core.dic' version 2.4.1 from 2010-06-29.

Automatic conversion script
Id: cif_fix_values 1646 2011-03-28 12:23:43Z adriana 
;
_cod_database_code 4318435

loop_
_symmetry_equiv_pos_as_xyz
'x, y, z'
'-x, -y, z+1/2'
'x+1/2, -y+1/2, z'
'-x+1/2, y+1/2, z+1/2'

loop_
_atom_site_label
_atom_site_type_symbol
_atom_site_fract_x
_atom_site_fract_y
_atom_site_fract_z
_atom_site_U_iso_or_equiv
_atom_site_adp_type
_atom_site_occupancy
_atom_site_symmetry_multiplicity
_atom_site_calc_flag
_atom_site_refinement_flags
_atom_site_disorder_assembly
_atom_site_disorder_group
Re1 Re 0.022562(14) 0.939433(14) 0.94931(3) 0.05409(10) Uani 1 1 d . . .
N1 N 0.1404(4) 0.9060(4) 0.9844(3) 0.0484(15) Uani 1 1 d . . .
N2 N 0.0978(4) 1.0396(3) 0.9210(3) 0.0527(17) Uani 1 1 d . . .
C1 C -0.0325(5) 0.8445(6) 0.9790(5) 0.078(3) Uani 1 1 d . . .
O1 O -0.0616(4) 0.7878(4) 0.9986(5) 0.117(3) Uani 1 1 d . . .
C2 C -0.0081(6) 0.9860(6) 1.0374(7) 0.082(3) Uani 1 1 d . . .
O2 O -0.0276(5) 1.0157(5) 1.0923(5) 0.115(3) Uani 1 1 d . . .
C3 C -0.0744(6) 0.9771(6) 0.9069(6) 0.089(3) Uani 1 1 d . . .
O3 O -0.1315(4) 1.0022(5) 0.8800(5) 0.119(3) Uani 1 1 d . . .
C4 C 0.1045(10) 0.9183(8) 0.7900(7) 0.160(7) Uani 1 1 d . . .
H4A H 0.1581 0.9287 0.8067 0.192 Uiso 1 1 calc R . .
H4B H 0.0808 0.9686 0.7754 0.192 Uiso 1 1 calc R . .
O4 O 0.0602(3) 0.8840(3) 0.8451(3) 0.0658(15) Uani 1 1 d . . .
C5 C 0.1059(9) 0.8622(9) 0.7281(6) 0.125(5) Uani 1 1 d . . .
H5A H 0.0943 0.8906 0.6836 0.150 Uiso 1 1 calc R . .
H5B H 0.1583 0.8385 0.7237 0.150 Uiso 1 1 calc R . .
C6 C 0.0489(12) 0.8017(15) 0.7395(9) 0.188(9) Uani 1 1 d . . .
H6A H 0.0732 0.7493 0.7366 0.226 Uiso 1 1 calc R . .
H6B H 0.0071 0.8050 0.7034 0.226 Uiso 1 1 calc R . .
C7 C 0.0149(8) 0.8167(10) 0.8164(8) 0.154(6) Uani 1 1 d . . .
H7A H -0.0411 0.8296 0.8140 0.185 Uiso 1 1 calc R . .
H7B H 0.0218 0.7698 0.8466 0.185 Uiso 1 1 calc R . .
C11 C 0.1577(5) 0.8400(5) 1.0202(4) 0.059(2) Uani 1 1 d . . .
H11 H 0.1168 0.8064 1.0349 0.071 Uiso 1 1 calc R . .
C12 C 0.2355(7) 0.8193(7) 1.0366(5) 0.077(3) Uani 1 1 d . . .
H12 H 0.2465 0.7718 1.0606 0.093 Uiso 1 1 calc R . .
C13 C 0.2941(6) 0.8683(8) 1.0175(6) 0.088(3) Uani 1 1 d . . .
H13 H 0.3465 0.8546 1.0275 0.105 Uiso 1 1 calc R . .
C14 C 0.2776(5) 0.9379(6) 0.9837(4) 0.067(2) Uani 1 1 d . . .
H14 H 0.3185 0.9726 0.9712 0.080 Uiso 1 1 calc R . .
C15 C 0.2003(4) 0.9575(4) 0.9677(3) 0.047(2) Uani 1 1 d . . .
C16 C 0.1760(4) 1.0321(4) 0.9325(4) 0.050(2) Uani 1 1 d . . .
C17 C 0.2275(5) 1.0939(6) 0.9158(4) 0.071(2) Uani 1 1 d . . .
H17 H 0.2819 1.0882 0.9228 0.085 Uiso 1 1 calc R . .
C18 C 0.1962(8) 1.1651(6) 0.8882(5) 0.089(3) Uani 1 1 d . . .
H18 H 0.2299 1.2072 0.8768 0.107 Uiso 1 1 calc R . .
C19 C 0.1168(8) 1.1728(5) 0.8781(5) 0.084(3) Uani 1 1 d . . .
H19 H 0.0950 1.2203 0.8611 0.100 Uiso 1 1 calc R . .
C20 C 0.0705(6) 1.1090(5) 0.8934(5) 0.073(2) Uani 1 1 d . . .
H20 H 0.0163 1.1132 0.8843 0.088 Uiso 1 1 calc R . .
B1 B 0.1382(5) 0.4252(5) 0.7777(4) 0.043(2) Uani 1 1 d . . .
C31 C 0.0546(4) 0.4444(4) 0.7360(4) 0.0412(16) Uani 1 1 d . . .
C32 C 0.0014(5) 0.4989(5) 0.7680(4) 0.055(2) Uani 1 1 d . . .
H32 H 0.0129 0.5186 0.8139 0.066 Uiso 1 1 calc R . .
C33 C -0.0668(5) 0.5243(5) 0.7342(5) 0.057(2) Uani 1 1 d . . .
C34 C -0.0854(4) 0.4969(5) 0.6644(5) 0.055(2) Uani 1 1 d . . .
H34 H -0.1311 0.5142 0.6410 0.065 Uiso 1 1 calc R . .
C35 C -0.0356(4) 0.4448(5) 0.6319(4) 0.0503(19) Uani 1 1 d . . .
C36 C 0.0351(4) 0.4185(4) 0.6667(4) 0.0428(18) Uani 1 1 d . . .
H36 H 0.0689 0.3835 0.6427 0.051 Uiso 1 1 calc R . .
C37 C -0.1175(7) 0.5832(10) 0.7701(6) 0.114(5) Uani 1 1 d . . .
C38 C -0.0531(7) 0.4132(7) 0.5585(6) 0.079(3) Uani 1 1 d . . .
C41 C 0.1241(4) 0.3992(4) 0.8630(4) 0.0410(17) Uani 1 1 d . . .
C42 C 0.0519(5) 0.3751(5) 0.8923(5) 0.051(2) Uani 1 1 d . . .
H42 H 0.0070 0.3758 0.8631 0.061 Uiso 1 1 calc R . .
C43 C 0.0447(5) 0.3501(5) 0.9638(5) 0.054(2) Uani 1 1 d . . .
C44 C 0.1096(5) 0.3475(5) 1.0094(5) 0.059(2) Uani 1 1 d . . .
H44 H 0.1048 0.3306 1.0572 0.071 Uiso 1 1 calc R . .
C45 C 0.1820(6) 0.3710(6) 0.9813(6) 0.056(3) Uani 1 1 d . . .
C46 C 0.1881(5) 0.3959(5) 0.9105(5) 0.043(2) Uani 1 1 d . . .
H46 H 0.2377 0.4113 0.8934 0.052 Uiso 1 1 calc R . .
C47 C -0.0317(6) 0.3286(12) 0.9950(8) 0.121(5) Uani 1 1 d . . .
C48 C 0.2535(6) 0.3706(7) 1.0267(5) 0.078(3) Uani 1 1 d . . .
C51 C 0.1899(4) 0.3510(4) 0.7453(4) 0.0378(16) Uani 1 1 d . . .
C52 C 0.1579(4) 0.2772(4) 0.7208(3) 0.0409(17) Uani 1 1 d . . .
H52 H 0.1031 0.2723 0.7169 0.049 Uiso 1 1 calc R . .
C53 C 0.2042(4) 0.2131(4) 0.7027(4) 0.0495(19) Uani 1 1 d . . .
C54 C 0.2870(4) 0.2176(5) 0.7077(4) 0.0518(19) Uani 1 1 d . . .
H54 H 0.3185 0.1740 0.6955 0.062 Uiso 1 1 calc R . .
C55 C 0.3201(4) 0.2870(5) 0.7309(4) 0.055(2) Uani 1 1 d . . .
C56 C 0.2730(4) 0.3532(5) 0.7489(4) 0.054(2) Uani 1 1 d . . .
H56 H 0.2977 0.4001 0.7638 0.064 Uiso 1 1 calc R . .
C57 C 0.1686(6) 0.1368(5) 0.6767(5) 0.063(2) Uani 1 1 d . . .
C58 C 0.4067(5) 0.2972(8) 0.7321(8) 0.099(4) Uani 1 1 d . . .
C61 C 0.1874(4) 0.5088(4) 0.7724(4) 0.0413(17) Uani 1 1 d . . .
C62 C 0.2260(5) 0.5307(4) 0.7075(4) 0.0513(19) Uani 1 1 d . . .
H62 H 0.2241 0.4959 0.6683 0.062 Uiso 1 1 calc R . .
C63 C 0.2661(5) 0.6011(6) 0.7004(5) 0.061(2) Uani 1 1 d . . .
C64 C 0.2697(5) 0.6562(5) 0.7567(5) 0.059(2) Uani 1 1 d . . .
H64 H 0.2968 0.7043 0.7517 0.070 Uiso 1 1 calc R . .
C65 C 0.2314(5) 0.6363(4) 0.8202(4) 0.053(2) Uani 1 1 d . . .
C66 C 0.1925(4) 0.5646(4) 0.8275(4) 0.0510(19) Uani 1 1 d . . .
H66 H 0.1685 0.5531 0.8716 0.061 Uiso 1 1 calc R . .
C67 C 0.3057(8) 0.6224(7) 0.6294(6) 0.088(3) Uani 1 1 d . . .
C68 C 0.2364(7) 0.6911(7) 0.8814(6) 0.083(3) Uani 1 1 d . . .
F1 F -0.1393(10) 0.6402(7) 0.7354(5) 0.267(9) Uani 1 1 d . . .
F2 F -0.0963(5) 0.6107(7) 0.8281(6) 0.220(6) Uani 1 1 d . . .
F3 F -0.1840(6) 0.5549(6) 0.7903(9) 0.258(8) Uani 1 1 d . . .
F4 F -0.1107(6) 0.4456(5) 0.5254(4) 0.169(4) Uani 1 1 d . . .
F5 F -0.0591(7) 0.3401(5) 0.5538(4) 0.188(5) Uani 1 1 d . . .
F6 F 0.0023(6) 0.4274(8) 0.5119(4) 0.207(6) Uani 1 1 d . . .
F7 F -0.0643(10) 0.2738(11) 0.9615(10) 0.338(13) Uani 1 1 d . . .
F8 F -0.0839(6) 0.3742(10) 0.9884(10) 0.306(12) Uani 1 1 d . . .
F9 F -0.0373(4) 0.3002(10) 1.0540(5) 0.252(8) Uani 1 1 d . . .
F10 F 0.2427(5) 0.3454(7) 1.0921(4) 0.192(5) Uani 1 1 d . . .
F11 F 0.3115(4) 0.3384(7) 1.0038(4) 0.220(6) Uani 1 1 d . . .
F12 F 0.2782(5) 0.4430(5) 1.0422(6) 0.180(4) Uani 1 1 d . . .
F13 F 0.0964(4) 0.1281(4) 0.6905(6) 0.181(5) Uani 1 1 d . . .
F14 F 0.2001(6) 0.0731(4) 0.7058(6) 0.164(4) Uani 1 1 d . . .
F15 F 0.1813(6) 0.1219(4) 0.6098(4) 0.163(4) Uani 1 1 d . . .
F16 F 0.4447(4) 0.2730(9) 0.6811(6) 0.215(7) Uani 1 1 d . . .
F17 F 0.4395(5) 0.2478(11) 0.7786(9) 0.275(8) Uani 1 1 d . . .
F18 F 0.4342(4) 0.3565(6) 0.7586(8) 0.224(7) Uani 1 1 d . . .
F19 F 0.3437(5) 0.5611(4) 0.6016(4) 0.134(3) Uani 1 1 d . . .
F20 F 0.2535(5) 0.6360(6) 0.5778(4) 0.166(4) Uani 1 1 d . . .
F21 F 0.3533(5) 0.6813(5) 0.6326(4) 0.149(3) Uani 1 1 d . . .
F22 F 0.2638(7) 0.7591(5) 0.8699(4) 0.239(7) Uani 1 1 d . . .
F23 F 0.2643(5) 0.6643(4) 0.9385(4) 0.166(4) Uani 1 1 d . . .
F24 F 0.1646(6) 0.7109(5) 0.9065(5) 0.177(4) Uani 1 1 d . . .

loop_
_atom_site_aniso_label
_atom_site_aniso_U_11
_atom_site_aniso_U_22
_atom_site_aniso_U_33
_atom_site_aniso_U_23
_atom_site_aniso_U_13
_atom_site_aniso_U_12
Re1 0.04355(15) 0.05183(15) 0.06691(17) 0.0042(3) 0.0043(3) 0.00198(14)
N1 0.050(4) 0.046(3) 0.049(4) -0.002(3) 0.001(3) 0.009(3)
N2 0.060(4) 0.049(4) 0.050(4) 0.009(3) 0.001(3) -0.002(3)
C1 0.065(6) 0.074(6) 0.095(8) 0.006(5) -0.005(5) 0.001(5)
O1 0.094(5) 0.077(5) 0.181(8) 0.034(5) 0.016(5) -0.021(4)
C2 0.074(7) 0.067(6) 0.104(9) 0.014(6) -0.004(6) -0.005(5)
O2 0.121(7) 0.126(6) 0.098(6) -0.030(5) 0.041(5) -0.004(5)
C3 0.067(7) 0.077(6) 0.124(8) -0.017(6) 0.017(6) -0.019(6)
O3 0.046(4) 0.131(7) 0.180(8) 0.004(6) -0.029(5) 0.020(4)
C4 0.219(17) 0.144(12) 0.118(11) -0.027(9) 0.091(11) -0.062(11)
O4 0.053(3) 0.081(4) 0.063(4) -0.011(3) 0.001(3) -0.004(3)
C5 0.153(13) 0.151(12) 0.071(8) -0.027(8) 0.036(8) 0.005(10)
C6 0.199(19) 0.26(2) 0.101(12) -0.097(14) 0.043(12) -0.046(17)
C7 0.138(11) 0.163(13) 0.162(13) -0.079(12) 0.027(10) -0.056(11)
C11 0.082(6) 0.047(5) 0.047(5) 0.005(4) -0.005(4) 0.014(4)
C12 0.083(7) 0.093(8) 0.055(6) 0.001(6) -0.017(5) 0.027(7)
C13 0.066(7) 0.116(9) 0.081(7) -0.033(7) -0.025(6) 0.040(7)
C14 0.054(5) 0.076(6) 0.070(5) -0.003(5) -0.003(4) 0.003(5)
C15 0.047(4) 0.058(5) 0.036(6) -0.010(3) -0.002(3) -0.001(3)
C16 0.050(4) 0.057(4) 0.043(7) 0.000(3) 0.005(3) -0.007(3)
C17 0.064(5) 0.090(7) 0.059(5) 0.001(5) 0.002(4) -0.026(5)
C18 0.143(11) 0.055(6) 0.070(7) 0.010(5) 0.018(7) -0.031(7)
C19 0.117(9) 0.050(6) 0.084(7) 0.027(5) 0.019(7) 0.007(6)
C20 0.083(7) 0.061(6) 0.076(6) 0.003(5) 0.004(5) 0.015(5)
B1 0.033(4) 0.050(5) 0.046(5) 0.003(4) 0.003(4) 0.007(4)
C31 0.033(3) 0.037(4) 0.054(5) -0.002(4) 0.006(3) 0.002(3)
C32 0.054(5) 0.059(5) 0.051(5) -0.002(4) -0.005(4) -0.002(4)
C33 0.041(5) 0.057(5) 0.073(6) 0.008(5) 0.004(5) 0.018(4)
C34 0.049(5) 0.054(5) 0.060(5) 0.003(4) -0.016(4) 0.014(4)
C35 0.047(5) 0.052(5) 0.051(5) 0.001(4) -0.009(4) 0.004(4)
C36 0.042(4) 0.041(4) 0.045(4) 0.003(3) 0.008(3) -0.001(3)
C37 0.073(8) 0.207(15) 0.062(7) 0.010(9) 0.010(6) 0.089(9)
C38 0.090(7) 0.081(8) 0.066(7) -0.009(5) -0.016(6) 0.021(6)
C41 0.034(4) 0.038(4) 0.051(5) -0.006(4) 0.002(4) 0.002(3)
C42 0.045(5) 0.048(5) 0.060(5) 0.008(4) 0.001(4) 0.003(4)
C43 0.046(4) 0.060(5) 0.055(8) 0.009(5) 0.003(5) 0.004(3)
C44 0.071(6) 0.055(6) 0.052(5) 0.015(4) 0.008(5) 0.004(5)
C45 0.053(6) 0.052(6) 0.063(6) -0.003(5) -0.001(5) -0.005(5)
C46 0.040(5) 0.041(5) 0.049(5) -0.007(4) 0.006(4) -0.005(4)
C47 0.042(6) 0.189(14) 0.131(11) 0.048(11) 0.008(7) -0.044(9)
C48 0.074(7) 0.107(8) 0.055(6) -0.012(6) -0.015(5) 0.010(6)
C51 0.035(4) 0.042(4) 0.036(4) 0.001(3) -0.001(3) -0.003(3)
C52 0.037(4) 0.044(4) 0.042(4) 0.002(3) 0.000(3) 0.002(3)
C53 0.048(5) 0.045(4) 0.056(5) 0.000(4) 0.004(4) 0.000(4)
C54 0.049(5) 0.057(5) 0.050(5) -0.011(4) 0.003(4) 0.014(4)
C55 0.045(4) 0.060(5) 0.059(5) -0.013(4) -0.010(4) 0.001(4)
C56 0.037(4) 0.061(5) 0.063(5) -0.019(4) -0.006(4) 0.003(4)
C57 0.077(7) 0.042(5) 0.070(7) -0.010(5) 0.003(5) -0.002(5)
C58 0.035(5) 0.111(9) 0.151(11) -0.065(9) -0.019(7) 0.031(6)
C61 0.038(4) 0.046(4) 0.040(4) 0.003(4) 0.000(3) 0.002(3)
C62 0.059(5) 0.044(4) 0.051(5) -0.015(4) 0.000(4) -0.003(4)
C63 0.054(5) 0.069(7) 0.058(6) 0.006(5) 0.013(4) -0.020(5)
C64 0.062(5) 0.050(5) 0.063(6) -0.006(5) 0.001(5) -0.013(4)
C65 0.069(5) 0.041(4) 0.048(5) -0.007(4) 0.004(4) -0.004(4)
C66 0.055(5) 0.048(4) 0.050(5) 0.004(4) 0.011(4) 0.002(4)
C67 0.120(10) 0.074(7) 0.071(8) -0.001(6) 0.030(7) -0.031(7)
C68 0.097(8) 0.084(8) 0.069(7) -0.025(6) 0.005(6) -0.016(6)
F1 0.43(2) 0.239(12) 0.130(7) 0.013(7) 0.045(9) 0.270(15)
F2 0.159(8) 0.329(13) 0.173(8) -0.161(9) -0.064(7) 0.163(9)
F3 0.138(8) 0.192(10) 0.44(2) -0.128(13) 0.153(12) 0.015(8)
F4 0.190(8) 0.188(7) 0.128(6) -0.079(5) -0.112(6) 0.097(6)
F5 0.390(15) 0.083(5) 0.090(5) -0.021(4) -0.085(7) -0.006(6)
F6 0.172(8) 0.387(19) 0.062(4) -0.041(7) 0.008(5) -0.061(9)
F7 0.285(15) 0.45(2) 0.279(16) -0.148(19) 0.211(14) -0.288(18)
F8 0.057(5) 0.40(2) 0.46(3) 0.25(2) 0.106(9) 0.053(9)
F9 0.097(6) 0.52(2) 0.144(7) 0.184(12) 0.030(5) -0.056(9)
F10 0.137(7) 0.339(13) 0.101(6) 0.080(7) -0.056(5) -0.053(7)
F11 0.099(5) 0.416(15) 0.145(6) -0.135(8) -0.070(5) 0.155(8)
F12 0.156(7) 0.149(7) 0.235(10) 0.011(7) -0.126(7) -0.038(6)
F13 0.067(4) 0.108(5) 0.367(13) -0.127(7) 0.035(6) -0.039(4)
F14 0.175(9) 0.060(5) 0.255(12) 0.017(5) -0.062(8) -0.011(5)
F15 0.257(10) 0.130(6) 0.101(5) -0.049(5) 0.017(6) -0.106(6)
F16 0.039(4) 0.381(16) 0.226(12) -0.165(13) 0.022(6) -0.013(7)
F17 0.063(5) 0.43(2) 0.334(18) 0.163(17) -0.057(8) 0.005(8)
F18 0.040(4) 0.201(9) 0.433(18) -0.185(12) -0.032(6) 0.014(5)
F19 0.161(7) 0.126(6) 0.115(5) -0.015(4) 0.087(5) -0.015(5)
F20 0.181(8) 0.246(10) 0.069(5) 0.046(5) 0.020(5) -0.003(7)
F21 0.206(8) 0.134(6) 0.105(5) -0.016(4) 0.070(5) -0.096(6)
F22 0.473(19) 0.141(7) 0.103(6) -0.076(6) 0.109(8) -0.206(10)
F23 0.293(10) 0.121(5) 0.085(5) -0.058(5) -0.085(7) 0.033(5)
F24 0.173(8) 0.182(8) 0.176(8) -0.114(7) 0.028(6) 0.007(6)

loop_
_atom_type_symbol
_atom_type_description
_atom_type_scat_dispersion_real
_atom_type_scat_dispersion_imag
_atom_type_scat_source
C C 0.0033 0.0016 'International Tables Vol C Tables 4.2.6.8 and 6.1.1.4'
H H 0.0000 0.0000 'International Tables Vol C Tables 4.2.6.8 and 6.1.1.4'
B B 0.0013 0.0007 'International Tables Vol C Tables 4.2.6.8 and 6.1.1.4'
N N 0.0061 0.0033 'International Tables Vol C Tables 4.2.6.8 and 6.1.1.4'
O O 0.0106 0.0060 'International Tables Vol C Tables 4.2.6.8 and 6.1.1.4'
F F 0.0171 0.0103 'International Tables Vol C Tables 4.2.6.8 and 6.1.1.4'
Re Re -1.0185 7.2310 'International Tables Vol C Tables 4.2.6.8 and 6.1.1.4'

loop_
_geom_angle_atom_site_label_1
_geom_angle_atom_site_label_2
_geom_angle_atom_site_label_3
_geom_angle
_geom_angle_site_symmetry_1
_geom_angle_site_symmetry_3
_geom_angle_publ_flag
C2 Re1 C3 89.0(4) . . ?
C2 Re1 C1 87.9(4) . . ?
C3 Re1 C1 88.7(4) . . ?
C2 Re1 N1 95.8(3) . . ?
C3 Re1 N1 171.7(3) . . ?
C1 Re1 N1 98.3(3) . . ?
C2 Re1 N2 92.8(3) . . ?
C3 Re1 N2 98.4(3) . . ?
C1 Re1 N2 172.9(3) . . ?
N1 Re1 N2 74.6(2) . . ?
C2 Re1 O4 179.4(3) . . ?
C3 Re1 O4 91.5(3) . . ?
C1 Re1 O4 92.3(3) . . ?
N1 Re1 O4 83.7(2) . . ?
N2 Re1 O4 87.0(2) . . ?
C11 N1 C15 118.6(7) . . ?
C11 N1 Re1 124.7(6) . . ?
C15 N1 Re1 116.7(5) . . ?
C16 N2 C20 118.4(7) . . ?
C16 N2 Re1 117.8(5) . . ?
C20 N2 Re1 123.8(6) . . ?
O1 C1 Re1 176.6(9) . . ?
O2 C2 Re1 179.4(10) . . ?
O3 C3 Re1 177.4(9) . . ?
O4 C4 C5 108.3(10) . . ?
C4 O4 C7 109.5(9) . . ?
C4 O4 Re1 128.0(6) . . ?
C7 O4 Re1 119.1(6) . . ?
C6 C5 C4 109.2(12) . . ?
C5 C6 C7 105.8(13) . . ?
O4 C7 C6 105.3(12) . . ?
N1 C11 C12 121.8(9) . . ?
C13 C12 C11 119.3(10) . . ?
C12 C13 C14 120.0(9) . . ?
C13 C14 C15 120.1(9) . . ?
N1 C15 C14 120.1(7) . . ?
N1 C15 C16 115.6(6) . . ?
C14 C15 C16 124.3(7) . . ?
N2 C16 C17 120.8(7) . . ?
N2 C16 C15 115.1(6) . . ?
C17 C16 C15 124.0(7) . . ?
C16 C17 C18 118.7(9) . . ?
C19 C18 C17 120.2(9) . . ?
C20 C19 C18 117.7(9) . . ?
N2 C20 C19 124.1(9) . . ?
C61 B1 C51 111.1(6) . . ?
C61 B1 C31 104.0(6) . . ?
C51 B1 C31 115.8(6) . . ?
C61 B1 C41 110.9(6) . . ?
C51 B1 C41 103.1(6) . . ?
C31 B1 C41 112.1(6) . . ?
C36 C31 C32 115.9(6) . . ?
C36 C31 B1 125.1(6) . . ?
C32 C31 B1 118.5(6) . . ?
C33 C32 C31 122.8(8) . . ?
C32 C33 C34 120.1(7) . . ?
C32 C33 C37 119.4(9) . . ?
C34 C33 C37 120.4(8) . . ?
C35 C34 C33 118.8(7) . . ?
C34 C35 C36 121.2(7) . . ?
C34 C35 C38 120.8(7) . . ?
C36 C35 C38 118.0(7) . . ?
C31 C36 C35 121.2(6) . . ?
F1 C37 F2 104.9(17) . . ?
F1 C37 F3 100.5(12) . . ?
F2 C37 F3 98.1(11) . . ?
F1 C37 C33 118.0(10) . . ?
F2 C37 C33 118.8(9) . . ?
F3 C37 C33 113.3(15) . . ?
F5 C38 F4 109.2(11) . . ?
F5 C38 F6 101.2(10) . . ?
F4 C38 F6 98.8(10) . . ?
F5 C38 C35 115.8(9) . . ?
F4 C38 C35 116.1(8) . . ?
F6 C38 C35 113.5(9) . . ?
C46 C41 C42 114.9(7) . . ?
C46 C41 B1 120.0(7) . . ?
C42 C41 B1 125.0(7) . . ?
C43 C42 C41 122.3(8) . . ?
C44 C43 C42 121.3(8) . . ?
C44 C43 C47 116.8(9) . . ?
C42 C43 C47 121.9(9) . . ?
C43 C44 C45 117.4(8) . . ?
C46 C45 C44 120.6(10) . . ?
C46 C45 C48 118.9(10) . . ?
C44 C45 C48 120.5(9) . . ?
C45 C46 C41 123.6(10) . . ?
F8 C47 F9 107.1(16) . . ?
F8 C47 F7 95.6(13) . . ?
F9 C47 F7 97.3(17) . . ?
F8 C47 C43 117.5(14) . . ?
F9 C47 C43 122.1(11) . . ?
F7 C47 C43 112.2(15) . . ?
F11 C48 F10 107.5(11) . . ?
F11 C48 F12 103.6(11) . . ?
F10 C48 F12 98.2(10) . . ?
F11 C48 C45 118.1(9) . . ?
F10 C48 C45 114.8(10) . . ?
F12 C48 C45 112.3(9) . . ?
C56 C51 C52 114.7(6) . . ?
C56 C51 B1 119.7(6) . . ?
C52 C51 B1 125.2(6) . . ?
C53 C52 C51 122.9(6) . . ?
C52 C53 C54 120.6(7) . . ?
C52 C53 C57 121.5(7) . . ?
C54 C53 C57 117.9(7) . . ?
C55 C54 C53 118.4(7) . . ?
C54 C55 C56 121.2(7) . . ?
C54 C55 C58 120.8(8) . . ?
C56 C55 C58 117.8(7) . . ?
C51 C56 C55 122.2(7) . . ?
F13 C57 F15 109.7(10) . . ?
F13 C57 F14 102.5(9) . . ?
F15 C57 F14 99.9(9) . . ?
F13 C57 C53 115.1(7) . . ?
F15 C57 C53 114.3(8) . . ?
F14 C57 C53 113.8(8) . . ?
F18 C58 F16 113.0(13) . . ?
F18 C58 F17 95.3(12) . . ?
F16 C58 F17 94.3(11) . . ?
F18 C58 C55 119.1(9) . . ?
F16 C58 C55 118.3(10) . . ?
F17 C58 C55 110.8(12) . . ?
C66 C61 C62 114.8(6) . . ?
C66 C61 B1 124.5(6) . . ?
C62 C61 B1 120.6(6) . . ?
C63 C62 C61 122.3(7) . . ?
C62 C63 C64 121.5(7) . . ?
C62 C63 C67 120.3(8) . . ?
C64 C63 C67 118.1(8) . . ?
C65 C64 C63 117.0(7) . . ?
C66 C65 C64 121.2(7) . . ?
C66 C65 C68 120.0(8) . . ?
C64 C65 C68 118.7(8) . . ?
C65 C66 C61 123.2(7) . . ?
F21 C67 F19 108.4(10) . . ?
F21 C67 F20 108.8(11) . . ?
F19 C67 F20 100.3(10) . . ?
F21 C67 C63 114.8(9) . . ?
F19 C67 C63 111.7(9) . . ?
F20 C67 C63 111.8(10) . . ?
F23 C68 F22 109.5(10) . . ?
F23 C68 F24 98.0(10) . . ?
F22 C68 F24 99.7(10) . . ?
F23 C68 C65 117.0(10) . . ?
F22 C68 C65 117.6(9) . . ?
F24 C68 C65 112.0(9) . . ?

loop_
_geom_bond_atom_site_label_1
_geom_bond_atom_site_label_2
_geom_bond_distance
_geom_bond_site_symmetry_2
_geom_bond_publ_flag
Re1 C2 1.877(13) . ?
Re1 C3 1.919(12) . ?
Re1 C1 1.920(11) . ?
Re1 N1 2.162(6) . ?
Re1 N2 2.166(6) . ?
Re1 O4 2.228(5) . ?
N1 C11 1.321(9) . ?
N1 C15 1.362(9) . ?
N2 C16 1.339(9) . ?
N2 C20 1.349(10) . ?
C1 O1 1.127(10) . ?
C2 O2 1.176(12) . ?
C3 O3 1.161(12) . ?
C4 O4 1.386(12) . ?
C4 C5 1.480(15) . ?
O4 C7 1.460(13) . ?
C5 C6 1.41(2) . ?
C6 C7 1.55(2) . ?
C11 C12 1.388(12) . ?
C12 C13 1.332(14) . ?
C13 C14 1.350(13) . ?
C14 C15 1.375(10) . ?
C15 C16 1.466(9) . ?
C16 C17 1.385(11) . ?
C17 C18 1.398(13) . ?
C18 C19 1.356(14) . ?
C19 C20 1.353(12) . ?
B1 C61 1.628(10) . ?
B1 C51 1.631(10) . ?
B1 C31 1.637(10) . ?
B1 C41 1.652(11) . ?
C31 C36 1.390(10) . ?
C31 C32 1.409(10) . ?
C32 C33 1.375(10) . ?
C33 C34 1.404(11) . ?
C33 C37 1.463(14) . ?
C34 C35 1.351(10) . ?
C35 C36 1.423(10) . ?
C35 C38 1.484(12) . ?
C37 F1 1.205(14) . ?
C37 F2 1.219(14) . ?
C37 F3 1.272(16) . ?
C38 F5 1.231(11) . ?
C38 F4 1.268(11) . ?
C38 F6 1.292(13) . ?
C41 C46 1.391(11) . ?
C41 C42 1.390(10) . ?
C42 C43 1.389(12) . ?
C43 C44 1.382(11) . ?
C43 C47 1.455(13) . ?
C44 C45 1.383(12) . ?
C45 C46 1.376(10) . ?
C45 C48 1.469(13) . ?
C47 F8 1.172(17) . ?
C47 F9 1.193(14) . ?
C47 F7 1.235(17) . ?
C48 F11 1.193(11) . ?
C48 F10 1.291(11) . ?
C48 F12 1.313(12) . ?
C51 C56 1.402(9) . ?
C51 C52 1.421(9) . ?
C52 C53 1.367(9) . ?
C53 C54 1.400(10) . ?
C53 C57 1.491(11) . ?
C54 C55 1.358(10) . ?
C55 C56 1.403(10) . ?
C55 C58 1.470(11) . ?
C57 F13 1.252(10) . ?
C57 F15 1.277(10) . ?
C57 F14 1.305(11) . ?
C58 F18 1.199(11) . ?
C58 F16 1.210(12) . ?
C58 F17 1.313(15) . ?
C61 C66 1.384(10) . ?
C61 C62 1.411(10) . ?
C62 C63 1.365(12) . ?
C63 C64 1.390(12) . ?
C63 C67 1.516(12) . ?
C64 C65 1.379(11) . ?
C65 C66 1.373(9) . ?
C65 C68 1.458(12) . ?
C67 F21 1.272(11) . ?
C67 F19 1.312(12) . ?
C67 F20 1.316(13) . ?
C68 F23 1.239(12) . ?
C68 F22 1.247(11) . ?
C68 F24 1.337(12) . ?
